data_2206945
loop_
_publ_author_name
'Chen, Kai'
'Adelstein, S. James'
'Kassis, Amin I.'

_publ_section_title
;
 (2<i>E</i>)-2-(3,5-Dimethoxyphenyl)-3-(4-ethoxy-3-iodophenyl)acrylic
 acid
;
_journal_coeditor_code DN6255
_journal_issue 10
_journal_name_full 'Acta Crystallographica Section E'
_journal_page_first o3517
_journal_page_last o3519
_journal_paper_doi 10.1107/S1600536805030667
_journal_volume 61
_journal_year 2005
_chemical_formula_iupac 'C19 H19 I O5'
_chemical_formula_moiety 'C19 H19 I O5'
_chemical_formula_sum 'C19 H19 I O5'
_chemical_formula_weight 454.26
_chemical_melting_point 480
_chemical_name_systematic
;
(2E)-2-(3,5-Dimethoxyphenyl)-3-(4-ethoxy-3-iodophenyl)acrylic acid
;
_space_group_IT_number 14
_symmetry_cell_setting monoclinic
_symmetry_space_group_name_Hall '-P 2yn'
_symmetry_space_group_name_H-M 'P 1 21/n 1'
_atom_sites_solution_hydrogens geom
_atom_sites_solution_primary direct
_atom_sites_solution_secondary difmap
_audit_creation_method SHELXL-97
_cell_angle_alpha 90.00
_cell_angle_beta 112.861(2)
_cell_angle_gamma 90.00
_cell_formula_units_Z 4
_cell_length_a 12.688(2)
_cell_length_b 11.1649(19)
_cell_length_c 14.229(2)
_cell_measurement_reflns_used 978
_cell_measurement_temperature 193(2)
_cell_measurement_theta_max 27.88
_cell_measurement_theta_min 3.11
_cell_volume 1857.4(5)
_computing_cell_refinement 'SMART (Bruker, 2001)'
_computing_data_collection 'ASTRO (Bruker, 1997)'
_computing_data_reduction 'SAINT (Bruker, 2001)'
_computing_molecular_graphics 'ORTEPIII (Burnett & Johnson, 1996) and PLATON (Spek, 2003)'
_computing_publication_material SHELXL97
_computing_structure_refinement 'SHELXL97 (Sheldrick, 1997)'
_computing_structure_solution 'SHELXS97 (Sheldrick, 1997)'
_diffrn_ambient_temperature 193(2)
_diffrn_detector_area_resol_mean 836.6
_diffrn_measured_fraction_theta_full 0.970
_diffrn_measured_fraction_theta_max 0.970
_diffrn_measurement_device_type 'Bruker CCD'
_diffrn_measurement_method \w
_diffrn_radiation_monochromator graphite
_diffrn_radiation_source 'normal-focus sealed tube'
_diffrn_radiation_type MoK\a
_diffrn_radiation_wavelength 0.71073
_diffrn_reflns_av_R_equivalents 0.0151
_diffrn_reflns_av_sigmaI/netI 0.0175
_diffrn_reflns_limit_h_max 16
_diffrn_reflns_limit_h_min -16
_diffrn_reflns_limit_k_max 14
_diffrn_reflns_limit_k_min -9
_diffrn_reflns_limit_l_max 17
_diffrn_reflns_limit_l_min -18
_diffrn_reflns_number 11524
_diffrn_reflns_theta_full 27.90
_diffrn_reflns_theta_max 27.90
_diffrn_reflns_theta_min 1.83
_diffrn_standards_interval_count 0
_diffrn_standards_number 0
_exptl_absorpt_coefficient_mu 1.749
_exptl_absorpt_correction_T_max 0.811
_exptl_absorpt_correction_T_min 0.665
_exptl_absorpt_correction_type multi-scan
_exptl_absorpt_process_details '(SADABS; Sheldrick, 1996)'
_exptl_crystal_colour yellow
_exptl_crystal_density_diffrn 1.624
_exptl_crystal_density_method 'not measured'
_exptl_crystal_description chunk
_exptl_crystal_F_000 904
_exptl_crystal_size_max 0.20
_exptl_crystal_size_mid 0.16
_exptl_crystal_size_min 0.12
_refine_diff_density_max 0.940
_refine_diff_density_min -0.848
_refine_ls_extinction_method none
_refine_ls_goodness_of_fit_ref 1.201
_refine_ls_hydrogen_treatment constr
_refine_ls_matrix_type full
_refine_ls_number_parameters 230
_refine_ls_number_reflns 4310
_refine_ls_number_restraints 0
_refine_ls_restrained_S_all 1.201
_refine_ls_R_factor_all 0.0343
_refine_ls_R_factor_gt 0.0310
_refine_ls_shift/su_max 0.001
_refine_ls_shift/su_mean 0.000
_refine_ls_structure_factor_coef Fsqd
_refine_ls_weighting_details 'calc w = 1/[\s^2^(Fo^2^)+(0.0209P)^2^+1.9018P] where P = (Fo^2^+2Fc^2^)/3'
_refine_ls_weighting_scheme calc
_refine_ls_wR_factor_gt 0.0647
_refine_ls_wR_factor_ref 0.0658
_reflns_number_gt 4085
_reflns_number_total 4310
_reflns_threshold_expression I>2\s(I)
_cod_data_source_file dn6255.cif
_cod_data_source_block I
_cod_depositor_comments
;
The following automatic conversions were performed:
'_symmetry_cell_setting' value 'Monoclinic' changed to 'monoclinic'
according to '/home/saulius/struct/CIF-dictionaries/cif_core.dic'
dictionary named 'cif_core.dic' version 2.4.1 from 2010-06-29.

Automatic conversion script
Id: cif_fix_enum 1527 2010-12-29 10:47:43Z saulius 

The following automatic conversions were performed:

'_symmetry_cell_setting' value 'Monoclinic' changed to 'monoclinic'
according to /home/saulius/struct/CIF-dictionaries/cif_core.dic
dictionary named 'cif_core.dic' version 2.4.1 from 2010-06-29.

Automatic conversion script
Id: cif_fix_values 1715 2011-07-08 13:25:40Z adriana 
;
_cod_original_sg_symbol_H-M 'P 21/n'
_cod_database_code 2206945
_cod_database_fobs_code 2206945

loop_
_symmetry_equiv_pos_as_xyz
'x, y, z'
'-x+1/2, y+1/2, -z+1/2'
'-x, -y, -z'
'x-1/2, -y-1/2, z-1/2'

loop_
_atom_site_label
_atom_site_fract_x
_atom_site_fract_y
_atom_site_fract_z
_atom_site_U_iso_or_equiv
_atom_site_adp_type
_atom_site_calc_flag
_atom_site_refinement_flags
_atom_site_occupancy
_atom_site_type_symbol
I1 0.253688(14) 0.575415(16) 0.837858(14) 0.03562(7) Uani d . 1 I
O1 0.49958(15) 0.67215(17) 0.94443(14) 0.0343(4) Uani d . 1 O
O2 0.43602(16) 0.10649(19) 0.55353(18) 0.0440(5) Uani d . 1 O
H2 0.4245 0.0479 0.5137 0.066 Uiso calc R 1 H
O3 0.61220(15) 0.08982(17) 0.55559(15) 0.0361(4) Uani d . 1 O
O4 0.98142(15) 0.22074(19) 0.83432(16) 0.0432(5) Uani d . 1 O
O5 0.83786(18) 0.55924(18) 0.61824(17) 0.0449(5) Uani d . 1 O
C1 0.5418(2) 0.1423(2) 0.5816(2) 0.0291(5) Uani d . 1 C
C2 0.57425(19) 0.2496(2) 0.64783(19) 0.0269(5) Uani d . 1 C
C3 0.4985(2) 0.2936(2) 0.6837(2) 0.0289(5) Uani d . 1 C
H3 0.4261 0.2548 0.6579 0.035 Uiso calc R 1 H
C4 0.69177(19) 0.2987(2) 0.67223(18) 0.0261(5) Uani d . 1 C
C5 0.7855(2) 0.2388(2) 0.7398(2) 0.0299(5) Uani d . 1 C
H5 0.7759 0.1646 0.7681 0.036 Uiso calc R 1 H
C6 0.8948(2) 0.2876(2) 0.7665(2) 0.0311(5) Uani d . 1 C
C7 0.9093(2) 0.3950(2) 0.7253(2) 0.0320(6) Uani d . 1 C
H7 0.9835 0.4287 0.7443 0.038 Uiso calc R 1 H
C8 0.8138(2) 0.4540(2) 0.6555(2) 0.0318(5) Uani d . 1 C
C9 0.7046(2) 0.4069(2) 0.6284(2) 0.0296(5) Uani d . 1 C
H9 0.6399 0.4475 0.5810 0.036 Uiso calc R 1 H
C10 0.5079(2) 0.3904(2) 0.75544(19) 0.0271(5) Uani d . 1 C
C11 0.4065(2) 0.4285(2) 0.76369(19) 0.0273(5) Uani d . 1 C
H11 0.3365 0.3896 0.7245 0.033 Uiso calc R 1 H
C12 0.4062(2) 0.5213(2) 0.82762(18) 0.0255(5) Uani d . 1 C
C13 0.5083(2) 0.5790(2) 0.88722(18) 0.0265(5) Uani d . 1 C
C14 0.6101(2) 0.5385(2) 0.88278(19) 0.0283(5) Uani d . 1 C
H14 0.6804 0.5745 0.9249 0.034 Uiso calc R 1 H
C15 0.6098(2) 0.4465(2) 0.8179(2) 0.0289(5) Uani d . 1 C
H15 0.6801 0.4207 0.8156 0.035 Uiso calc R 1 H
C16 1.0956(2) 0.2541(3) 0.8506(2) 0.0455(7) Uani d . 1 C
H16A 1.1036 0.2584 0.7849 0.068 Uiso calc R 1 H
H16B 1.1489 0.1943 0.8941 0.068 Uiso calc R 1 H
H16C 1.1128 0.3325 0.8841 0.068 Uiso calc R 1 H
C17 0.7481(3) 0.6147(3) 0.5354(3) 0.0539(8) Uani d . 1 C
H17A 0.7190 0.5586 0.4780 0.081 Uiso calc R 1 H
H17B 0.7774 0.6867 0.5143 0.081 Uiso calc R 1 H
H17C 0.6860 0.6369 0.5568 0.081 Uiso calc R 1 H
C18 0.6015(2) 0.7377(2) 1.0031(2) 0.0324(5) Uani d . 1 C
H18A 0.6439 0.7597 0.9601 0.039 Uiso calc R 1 H
H18B 0.6521 0.6889 1.0612 0.039 Uiso calc R 1 H
C19 0.5628(3) 0.8482(3) 1.0409(3) 0.0554(9) Uani d . 1 C
H19A 0.5106 0.8940 0.9827 0.083 Uiso calc R 1 H
H19B 0.6294 0.8976 1.0797 0.083 Uiso calc R 1 H
H19C 0.5232 0.8250 1.0851 0.083 Uiso calc R 1 H

loop_
_atom_site_aniso_label
_atom_site_aniso_U_11
_atom_site_aniso_U_22
_atom_site_aniso_U_33
_atom_site_aniso_U_12
_atom_site_aniso_U_13
_atom_site_aniso_U_23
I1 0.02552(9) 0.03776(11) 0.04726(11) 0.00453(7) 0.01816(7) -0.00501(8)
O1 0.0298(9) 0.0317(10) 0.0417(10) -0.0009(7) 0.0143(8) -0.0135(8)
O2 0.0282(9) 0.0435(12) 0.0662(14) -0.0145(8) 0.0248(9) -0.0311(10)
O3 0.0278(9) 0.0349(10) 0.0497(11) -0.0055(7) 0.0194(8) -0.0168(9)
O4 0.0243(9) 0.0451(12) 0.0520(12) -0.0019(8) 0.0060(8) 0.0048(10)
O5 0.0454(12) 0.0363(11) 0.0540(13) -0.0110(9) 0.0205(10) 0.0064(9)
C1 0.0240(11) 0.0301(13) 0.0356(13) -0.0036(10) 0.0141(10) -0.0068(11)
C2 0.0230(11) 0.0242(12) 0.0345(12) -0.0047(9) 0.0123(10) -0.0076(10)
C3 0.0234(11) 0.0284(13) 0.0361(13) -0.0039(9) 0.0128(10) -0.0064(10)
C4 0.0240(11) 0.0270(12) 0.0307(12) -0.0039(9) 0.0143(10) -0.0097(10)
C5 0.0289(12) 0.0260(12) 0.0376(13) -0.0032(10) 0.0161(10) -0.0035(10)
C6 0.0259(11) 0.0329(14) 0.0348(13) -0.0013(10) 0.0121(10) -0.0060(11)
C7 0.0254(11) 0.0345(14) 0.0383(14) -0.0089(10) 0.0147(11) -0.0080(11)
C8 0.0366(13) 0.0279(13) 0.0366(14) -0.0059(10) 0.0206(11) -0.0045(10)
C9 0.0280(12) 0.0290(13) 0.0336(13) 0.0004(10) 0.0139(10) -0.0040(10)
C10 0.0252(11) 0.0255(12) 0.0343(13) -0.0023(9) 0.0154(10) -0.0039(10)
C11 0.0220(11) 0.0274(12) 0.0339(12) -0.0035(9) 0.0124(10) -0.0018(10)
C12 0.0236(11) 0.0241(12) 0.0305(12) 0.0016(9) 0.0126(9) 0.0013(9)
C13 0.0287(11) 0.0239(12) 0.0289(12) 0.0005(9) 0.0134(10) 0.0001(10)
C14 0.0237(11) 0.0298(13) 0.0318(12) -0.0037(9) 0.0114(10) -0.0046(10)
C15 0.0230(11) 0.0312(13) 0.0357(13) -0.0014(9) 0.0151(10) -0.0047(10)
C16 0.0249(12) 0.0517(19) 0.0533(18) -0.0018(12) 0.0080(12) -0.0072(15)
C17 0.065(2) 0.0438(18) 0.0518(19) -0.0043(16) 0.0211(17) 0.0133(15)
C18 0.0340(13) 0.0282(13) 0.0312(13) -0.0030(10) 0.0087(11) -0.0039(10)
C19 0.057(2) 0.0393(18) 0.062(2) 0.0012(15) 0.0143(17) -0.0228(16)

loop_
_atom_type_symbol
_atom_type_description
_atom_type_scat_dispersion_real
_atom_type_scat_dispersion_imag
_atom_type_scat_source
C C 0.0033 0.0016 'International Tables Vol C Tables 4.2.6.8 and 6.1.1.4'
H H 0.0000 0.0000 'International Tables Vol C Tables 4.2.6.8 and 6.1.1.4'
O O 0.0106 0.0060 'International Tables Vol C Tables 4.2.6.8 and 6.1.1.4'
I I -0.4742 1.8119 'International Tables Vol C Tables 4.2.6.8 and 6.1.1.4'

loop_
_geom_angle_atom_site_label_1
_geom_angle_atom_site_label_2
_geom_angle_atom_site_label_3
_geom_angle
C13 O1 C18 118.42(19)
C1 O2 H2 109.5
C6 O4 C16 117.4(2)
C8 O5 C17 117.8(2)
O3 C1 O2 122.6(2)
O3 C1 C2 121.3(2)
O2 C1 C2 116.2(2)
C3 C2 C1 118.3(2)
C3 C2 C4 124.9(2)
C1 C2 C4 116.7(2)
C2 C3 C10 131.3(2)
C2 C3 H3 114.4
C10 C3 H3 114.4
C5 C4 C9 120.8(2)
C5 C4 C2 119.8(2)
C9 C4 C2 119.4(2)
C4 C5 C6 119.8(2)
C4 C5 H5 120.1
C6 C5 H5 120.1
O4 C6 C7 124.8(2)
O4 C6 C5 114.8(2)
C7 C6 C5 120.4(2)
C6 C7 C8 119.4(2)
C6 C7 H7 120.3
C8 C7 H7 120.3
O5 C8 C9 124.4(3)
O5 C8 C7 114.7(2)
C9 C8 C7 120.9(2)
C8 C9 C4 118.7(2)
C8 C9 H9 120.7
C4 C9 H9 120.7
C15 C10 C11 117.5(2)
C15 C10 C3 125.5(2)
C11 C10 C3 117.0(2)
C12 C11 C10 121.3(2)
C12 C11 H11 119.3
C10 C11 H11 119.3
C11 C12 C13 120.4(2)
C11 C12 I1 120.20(17)
C13 C12 I1 119.35(17)
O1 C13 C14 124.9(2)
O1 C13 C12 116.5(2)
C14 C13 C12 118.6(2)
C15 C14 C13 120.7(2)
C15 C14 H14 119.7
C13 C14 H14 119.7
C14 C15 C10 121.3(2)
C14 C15 H15 119.3
C10 C15 H15 119.3
O4 C16 H16A 109.5
O4 C16 H16B 109.5
H16A C16 H16B 109.5
O4 C16 H16C 109.5
H16A C16 H16C 109.5
H16B C16 H16C 109.5
O5 C17 H17A 109.5
O5 C17 H17B 109.5
H17A C17 H17B 109.5
O5 C17 H17C 109.5
H17A C17 H17C 109.5
H17B C17 H17C 109.5
O1 C18 C19 106.3(2)
O1 C18 H18A 110.5
C19 C18 H18A 110.5
O1 C18 H18B 110.5
C19 C18 H18B 110.5
H18A C18 H18B 108.7
C18 C19 H19A 109.5
C18 C19 H19B 109.5
H19A C19 H19B 109.5
C18 C19 H19C 109.5
H19A C19 H19C 109.5
H19B C19 H19C 109.5

loop_
_geom_bond_atom_site_label_1
_geom_bond_atom_site_label_2
_geom_bond_distance
I1 C12 2.086(2)
O1 C13 1.352(3)
O1 C18 1.437(3)
O2 C1 1.306(3)
O2 H2 0.8400
O3 C1 1.239(3)
O4 C6 1.369(3)
O4 C16 1.425(3)
O5 C8 1.371(3)
O5 C17 1.424(4)
C1 C2 1.480(3)
C2 C3 1.345(3)
C2 C4 1.497(3)
C3 C10 1.459(3)
C3 H3 0.9500
C4 C5 1.377(4)
C4 C9 1.398(4)
C5 C6 1.398(3)
C5 H5 0.9500
C6 C7 1.378(4)
C7 C8 1.398(4)
C7 H7 0.9500
C8 C9 1.390(4)
C9 H9 0.9500
C10 C15 1.400(3)
C10 C11 1.403(3)
C11 C12 1.380(3)
C11 H11 0.9500
C12 C13 1.399(3)
C13 C14 1.392(3)
C14 C15 1.380(3)
C14 H14 0.9500
C15 H15 0.9500
C16 H16A 0.9800
C16 H16B 0.9800
C16 H16C 0.9800
C17 H17A 0.9800
C17 H17B 0.9800
C17 H17C 0.9800
C18 C19 1.502(4)
C18 H18A 0.9900
C18 H18B 0.9900
C19 H19A 0.9800
C19 H19B 0.9800
C19 H19C 0.9800

loop_
_geom_hbond_atom_site_label_D
_geom_hbond_atom_site_label_H
_geom_hbond_atom_site_label_A
_geom_hbond_site_symmetry_A
_geom_hbond_distance_DH
_geom_hbond_distance_HA
_geom_hbond_distance_DA
_geom_hbond_angle_DHA
O2 H2 O3 3_656 0.84 1.79 2.617(3) 169

loop_
_cod_related_entry_id
_cod_related_entry_database
_cod_related_entry_code
1 ChemSpider 30654855
